data_2233953
loop_
_publ_author_name
'Zhou, Mei-Yun'
'Li, Yi-Qun'
'Zheng, Wen-Jie'

_publ_section_title
;
 Bis(2,6-dichlorobenzyl)selane
;
_journal_coeditor_code NK2146
_journal_issue 3
_journal_name_full 'Acta Crystallographica Section E'
_journal_page_first o921
_journal_paper_doi 10.1107/S1600536812008318
_journal_volume 68
_journal_year 2012
_chemical_formula_iupac 'C14 H10 Cl4 Se'
_chemical_formula_moiety 'C14 H10 Cl4 Se'
_chemical_formula_sum 'C14 H10 Cl4 Se'
_chemical_formula_weight 398.98
_chemical_name_systematic
;
Bis(2,6-dichlorobenzyl)selane
;
_space_group_crystal_system monoclinic
_space_group_IT_number 14
_space_group_name_Hall '-P 2yn'
_space_group_name_H-M_alt 'P 1 21/n 1'
_symmetry_space_group_name_Hall '-P 2yn'
_symmetry_space_group_name_H-M 'P 1 21/n 1'
_atom_sites_solution_hydrogens geom
_atom_sites_solution_primary direct
_atom_sites_solution_secondary difmap
_cell_angle_alpha 90.00
_cell_angle_beta 102.479(6)
_cell_angle_gamma 90.00
_cell_formula_units_Z 4
_cell_length_a 8.1144(5)
_cell_length_b 12.2250(5)
_cell_length_c 15.3505(9)
_cell_measurement_reflns_used 1490
_cell_measurement_temperature 293(2)
_cell_measurement_theta_max 29.1560
_cell_measurement_theta_min 3.0577
_cell_volume 1486.77(14)
_computing_cell_refinement
;
CrysAlis PRO (Agilent, 2010)
;
_computing_data_collection
;
CrysAlis PRO (Agilent, 2010)
;
_computing_data_reduction
;
CrysAlis PRO (Agilent, 2010)
;
_computing_molecular_graphics
;
SHELXTL (Sheldrick, 2008)
;
_computing_publication_material
;
publCIF (Westrip, 2010)
;
_computing_structure_refinement
;
SHELXTL (Sheldrick, 2008)
;
_computing_structure_solution
;
SHELXTL (Sheldrick, 2008)
;
_diffrn_ambient_temperature 293(2)
_diffrn_detector_area_resol_mean 16.0288
_diffrn_measured_fraction_theta_full 0.999
_diffrn_measured_fraction_theta_max 0.999
_diffrn_measurement_device_type 'Agilent Xcalibur Sapphire3 Gemini ultra'
_diffrn_measurement_method '\w scans'
_diffrn_radiation_monochromator graphite
_diffrn_radiation_type 'Mo K\a'
_diffrn_radiation_wavelength 0.7107
_diffrn_reflns_av_R_equivalents 0.0309
_diffrn_reflns_limit_h_max 9
_diffrn_reflns_limit_h_min -9
_diffrn_reflns_limit_k_max 14
_diffrn_reflns_limit_k_min -11
_diffrn_reflns_limit_l_max 18
_diffrn_reflns_limit_l_min -10
_diffrn_reflns_number 5405
_diffrn_reflns_theta_full 25.00
_diffrn_reflns_theta_max 25.00
_diffrn_reflns_theta_min 3.06
_exptl_absorpt_coefficient_mu 3.226
_exptl_absorpt_correction_T_max 1.00000
_exptl_absorpt_correction_T_min 0.65870
_exptl_absorpt_correction_type multi-scan
_exptl_absorpt_process_details
;
(CrysAlis PRO; Agilent, 2010)
;
_exptl_crystal_colour 'metallic pale yellow'
_exptl_crystal_density_diffrn 1.782
_exptl_crystal_density_method 'not measured'
_exptl_crystal_description plate
_exptl_crystal_F_000 784
_exptl_crystal_size_max 0.1
_exptl_crystal_size_mid 0.1
_exptl_crystal_size_min 0.04
_refine_diff_density_max 1.192
_refine_diff_density_min -0.502
_refine_ls_extinction_method none
_refine_ls_goodness_of_fit_ref 1.044
_refine_ls_hydrogen_treatment constr
_refine_ls_matrix_type full
_refine_ls_number_parameters 172
_refine_ls_number_reflns 2628
_refine_ls_number_restraints 0
_refine_ls_restrained_S_all 1.044
_refine_ls_R_factor_all 0.0683
_refine_ls_R_factor_gt 0.0455
_refine_ls_shift/su_max 0.000
_refine_ls_shift/su_mean 0.000
_refine_ls_structure_factor_coef Fsqd
_refine_ls_weighting_details 'calc w=1/[\s^2^(Fo^2^)+(0.0600P)^2^+0.0000P] where P=(Fo^2^+2Fc^2^)/3'
_refine_ls_weighting_scheme calc
_refine_ls_wR_factor_gt 0.1125
_refine_ls_wR_factor_ref 0.1274
_reflns_number_gt 1902
_reflns_number_total 2628
_reflns_threshold_expression I>2\s(I)
_cod_data_source_file nk2146.cif
_cod_data_source_block I
_cod_original_cell_volume 1486.78(14)
_cod_database_code 2233953
_cod_database_fobs_code 2233953

loop_
_space_group_symop_id
_space_group_symop_operation_xyz
1 'x, y, z'
2 '-x+1/2, y+1/2, -z+1/2'
3 '-x, -y, -z'
4 'x-1/2, -y-1/2, z-1/2'

loop_
_atom_site_type_symbol
_atom_site_label
_atom_site_fract_x
_atom_site_fract_y
_atom_site_fract_z
_atom_site_U_iso_or_equiv
_atom_site_adp_type
_atom_site_calc_flag
_atom_site_refinement_flags
_atom_site_occupancy
_atom_site_symmetry_multiplicity
Se Se1 0.89325(7) 0.75838(4) 0.18239(3) 0.0556(2) Uani d . 1 1
Cl Cl3 0.52156(18) 0.76390(11) -0.06014(11) 0.0679(4) Uani d . 1 1
Cl Cl4 0.8752(2) 1.05598(11) 0.17334(10) 0.0772(5) Uani d . 1 1
Cl Cl2 0.66481(17) 0.48664(13) 0.09733(12) 0.0758(5) Uani d . 1 1
Cl Cl1 1.29563(18) 0.64440(12) 0.12621(12) 0.0768(5) Uani d . 1 1
C C9 0.7067(6) 0.9115(3) 0.0528(3) 0.0394(11) Uani d . 1 1
C C3 1.1568(6) 0.5365(4) 0.1322(3) 0.0440(11) Uani d . 1 1
C C2 0.9848(6) 0.5574(3) 0.1111(3) 0.0379(10) Uani d . 1 1
C C1 0.9110(6) 0.6662(3) 0.0799(3) 0.0445(12) Uani d . 1 1
H H1A 0.7999 0.6561 0.0419 0.053 Uiso calc R 1 1
H H1B 0.9818 0.7021 0.0452 0.053 Uiso calc R 1 1
C C14 0.7921(7) 1.0097(4) 0.0657(3) 0.0487(12) Uani d . 1 1
C C8 0.6873(6) 0.8404(4) 0.1287(3) 0.0494(12) Uani d . 1 1
H H8A 0.5964 0.7888 0.1079 0.059 Uiso calc R 1 1
H H8B 0.6552 0.8855 0.1743 0.059 Uiso calc R 1 1
C C7 0.8824(6) 0.4681(4) 0.1202(3) 0.0433(11) Uani d . 1 1
C C6 0.9468(7) 0.3671(4) 0.1470(3) 0.0539(14) Uani d . 1 1
H H6 0.8745 0.3094 0.1519 0.065 Uiso calc R 1 1
C C10 0.6395(6) 0.8837(4) -0.0359(3) 0.0432(11) Uani d . 1 1
C C5 1.1186(8) 0.3511(4) 0.1669(4) 0.0593(15) Uani d . 1 1
H H5 1.1627 0.2824 0.1846 0.071 Uiso calc R 1 1
C C11 0.6591(7) 0.9485(5) -0.1069(4) 0.0605(14) Uani d . 1 1
H H11 0.6120 0.9276 -0.1652 0.073 Uiso calc R 1 1
C C13 0.8124(8) 1.0760(4) -0.0042(4) 0.0653(16) Uani d . 1 1
H H13 0.8693 1.1422 0.0071 0.078 Uiso calc R 1 1
C C12 0.7480(8) 1.0431(5) -0.0901(4) 0.0700(17) Uani d . 1 1
H H12 0.7654 1.0860 -0.1373 0.084 Uiso calc R 1 1
C C4 1.2247(7) 0.4366(4) 0.1604(3) 0.0543(14) Uani d . 1 1
H H4 1.3411 0.4269 0.1750 0.065 Uiso calc R 1 1

loop_
_atom_site_aniso_label
_atom_site_aniso_U_11
_atom_site_aniso_U_22
_atom_site_aniso_U_33
_atom_site_aniso_U_12
_atom_site_aniso_U_13
_atom_site_aniso_U_23
Se1 0.0778(5) 0.0396(3) 0.0418(3) 0.0097(2) -0.0041(3) 0.0019(2)
Cl3 0.0577(9) 0.0589(8) 0.0758(10) -0.0002(6) -0.0104(7) -0.0111(7)
Cl4 0.1139(14) 0.0446(8) 0.0628(10) 0.0014(8) -0.0035(9) -0.0108(7)
Cl2 0.0427(8) 0.0789(10) 0.1042(13) -0.0092(7) 0.0122(8) -0.0189(9)
Cl1 0.0533(9) 0.0711(10) 0.1094(13) -0.0159(7) 0.0250(9) 0.0003(9)
C9 0.044(3) 0.031(2) 0.044(3) 0.015(2) 0.014(2) 0.006(2)
C3 0.045(3) 0.046(3) 0.042(3) -0.003(2) 0.011(2) -0.004(2)
C2 0.039(3) 0.042(2) 0.030(2) 0.000(2) 0.004(2) -0.004(2)
C1 0.049(3) 0.043(3) 0.039(3) 0.002(2) 0.006(2) 0.010(2)
C14 0.062(3) 0.035(3) 0.048(3) 0.006(2) 0.011(3) -0.001(2)
C8 0.056(3) 0.054(3) 0.042(3) 0.002(2) 0.020(2) 0.004(2)
C7 0.038(3) 0.046(3) 0.045(3) -0.004(2) 0.006(2) -0.010(2)
C6 0.077(4) 0.032(3) 0.056(3) -0.008(3) 0.021(3) -0.005(2)
C10 0.041(3) 0.042(3) 0.045(3) 0.007(2) 0.005(2) 0.000(2)
C5 0.081(4) 0.041(3) 0.054(3) 0.018(3) 0.010(3) 0.004(2)
C11 0.067(4) 0.068(4) 0.044(3) 0.023(3) 0.007(3) 0.003(3)
C13 0.089(5) 0.039(3) 0.071(4) 0.003(3) 0.023(3) 0.015(3)
C12 0.090(5) 0.065(4) 0.062(4) 0.013(3) 0.032(3) 0.027(3)
C4 0.053(3) 0.055(3) 0.051(3) 0.018(3) 0.003(3) -0.006(3)

loop_
_atom_type_symbol
_atom_type_description
_atom_type_scat_dispersion_real
_atom_type_scat_dispersion_imag
_atom_type_scat_source
C C 0.0033 0.0016 'International Tables Vol C Tables 4.2.6.8 and 6.1.1.4'
H H 0.0000 0.0000 'International Tables Vol C Tables 4.2.6.8 and 6.1.1.4'
Cl Cl 0.1484 0.1585 'International Tables Vol C Tables 4.2.6.8 and 6.1.1.4'
Se Se -0.0929 2.2259 'International Tables Vol C Tables 4.2.6.8 and 6.1.1.4'

loop_
_geom_angle_atom_site_label_1
_geom_angle_atom_site_label_2
_geom_angle_atom_site_label_3
_geom_angle
C1 Se1 C8 99.2(2)
C14 C9 C8 122.0(4)
C14 C9 C10 115.5(4)
C10 C9 C8 122.4(4)
C2 C3 Cl1 118.4(4)
C4 C3 Cl1 118.0(4)
C4 C3 C2 123.6(5)
C3 C2 C1 123.5(4)
C3 C2 C7 115.0(4)
C7 C2 C1 121.5(4)
Se1 C1 H1A 109.6
Se1 C1 H1B 109.6
C2 C1 Se1 110.3(3)
C2 C1 H1A 109.6
C2 C1 H1B 109.6
H1A C1 H1B 108.1
C9 C14 Cl4 120.0(4)
C9 C14 C13 122.6(5)
C13 C14 Cl4 117.4(4)
Se1 C8 H8A 108.8
Se1 C8 H8B 108.8
C9 C8 Se1 113.6(3)
C9 C8 H8A 108.8
C9 C8 H8B 108.8
H8A C8 H8B 107.7
C2 C7 Cl2 118.5(4)
C6 C7 Cl2 118.9(4)
C6 C7 C2 122.6(5)
C7 C6 H6 120.1
C7 C6 C5 119.8(5)
C5 C6 H6 120.1
C9 C10 Cl3 119.6(4)
C11 C10 Cl3 117.6(4)
C11 C10 C9 122.8(5)
C6 C5 H5 120.1
C4 C5 C6 119.9(5)
C4 C5 H5 120.1
C10 C11 H11 120.5
C12 C11 C10 119.0(5)
C12 C11 H11 120.5
C14 C13 H13 120.3
C12 C13 C14 119.4(5)
C12 C13 H13 120.3
C11 C12 C13 120.6(5)
C11 C12 H12 119.7
C13 C12 H12 119.7
C3 C4 C5 119.1(5)
C3 C4 H4 120.5
C5 C4 H4 120.5

loop_
_geom_bond_atom_site_label_1
_geom_bond_atom_site_label_2
_geom_bond_distance
Se1 C1 1.965(4)
Se1 C8 1.970(5)
Cl3 C10 1.745(5)
Cl4 C14 1.738(5)
Cl2 C7 1.739(5)
Cl1 C3 1.749(5)
C9 C14 1.379(6)
C9 C8 1.490(6)
C9 C10 1.395(6)
C3 C2 1.387(6)
C3 C4 1.371(6)
C2 C1 1.494(6)
C2 C7 1.397(6)
C1 H1A 0.9700
C1 H1B 0.9700
C14 C13 1.382(7)
C8 H8A 0.9700
C8 H8B 0.9700
C7 C6 1.369(7)
C6 H6 0.9300
C6 C5 1.375(7)
C10 C11 1.385(7)
C5 H5 0.9300
C5 C4 1.372(7)
C11 H11 0.9300
C11 C12 1.359(8)
C13 H13 0.9300
C13 C12 1.370(8)
C12 H12 0.9300
C4 H4 0.9300
